data_2231602
loop_
_publ_author_name
'Wang, Fu-Ming'

_publ_section_title
;
 [3-Chloro-<i>N</i>'-(2-oxidonaphthalen-1-ylmethylidene)benzohydrazidato]methanol(methanolato)oxidovanadium(V)
;
_journal_coeditor_code LH5304
_journal_issue 9
_journal_name_full 'Acta Crystallographica Section E'
_journal_page_first m1254
_journal_paper_doi 10.1107/S1600536811032703
_journal_volume 67
_journal_year 2011
_chemical_formula_iupac '[V (C18 H11 Cl N2 O2) (C H3 O) O (C H4 O)]'
_chemical_formula_moiety 'C20 H18 Cl N2 O5 V'
_chemical_formula_sum 'C20 H18 Cl N2 O5 V'
_chemical_formula_weight 452.75
_chemical_name_systematic
;
[3-Chloro-<i>N</i>'-(2-oxidonaphthalen-1-
ylmethylidene)benzohydrazidato]methanol(methanolato)oxidovanadium(V)
;
_space_group_IT_number 14
_symmetry_cell_setting monoclinic
_symmetry_space_group_name_Hall '-P 2yn'
_symmetry_space_group_name_H-M 'P 1 21/n 1'
_atom_sites_solution_hydrogens geom
_atom_sites_solution_primary direct
_atom_sites_solution_secondary difmap
_audit_creation_method SHELXL-97
_cell_angle_alpha 90.00
_cell_angle_beta 98.931(3)
_cell_angle_gamma 90.00
_cell_formula_units_Z 4
_cell_length_a 12.872(3)
_cell_length_b 7.613(2)
_cell_length_c 20.695(3)
_cell_measurement_reflns_used 3491
_cell_measurement_temperature 298(2)
_cell_measurement_theta_max 26.0
_cell_measurement_theta_min 2.8
_cell_volume 2003.4(8)
_computing_cell_refinement 'SAINT (Bruker, 1998)'
_computing_data_collection 'SMART (Bruker, 1998)'
_computing_data_reduction 'SAINT (Bruker, 1998)'
_computing_molecular_graphics 'SHELXTL (Sheldrick, 2008)'
_computing_publication_material 'SHELXTL (Sheldrick, 2008)'
_computing_structure_refinement 'SHELXL97 (Sheldrick, 2008)'
_computing_structure_solution 'SHELXS97 (Sheldrick, 2008)'
_diffrn_ambient_temperature 298(2)
_diffrn_measured_fraction_theta_full 0.997
_diffrn_measured_fraction_theta_max 0.997
_diffrn_measurement_device_type 'Bruker SMART CCD'
_diffrn_measurement_method '\w scan'
_diffrn_radiation_monochromator graphite
_diffrn_radiation_source 'fine-focus sealed tube'
_diffrn_radiation_type MoK\a
_diffrn_radiation_wavelength 0.71073
_diffrn_reflns_av_R_equivalents 0.0363
_diffrn_reflns_av_sigmaI/netI 0.0408
_diffrn_reflns_limit_h_max 16
_diffrn_reflns_limit_h_min -14
_diffrn_reflns_limit_k_max 9
_diffrn_reflns_limit_k_min -9
_diffrn_reflns_limit_l_max 26
_diffrn_reflns_limit_l_min -26
_diffrn_reflns_number 13592
_diffrn_reflns_theta_full 27.00
_diffrn_reflns_theta_max 27.00
_diffrn_reflns_theta_min 2.86
_diffrn_standards_number 0
_exptl_absorpt_coefficient_mu 0.663
_exptl_absorpt_correction_T_max 0.9071
_exptl_absorpt_correction_T_min 0.8900
_exptl_absorpt_correction_type multi-scan
_exptl_absorpt_process_details 'SADABS (Sheldrick, 1996)'
_exptl_crystal_colour brown
_exptl_crystal_density_diffrn 1.501
_exptl_crystal_density_method 'not measured'
_exptl_crystal_description block
_exptl_crystal_F_000 928
_exptl_crystal_size_max 0.18
_exptl_crystal_size_mid 0.17
_exptl_crystal_size_min 0.15
_refine_diff_density_max 0.335
_refine_diff_density_min -0.428
_refine_ls_extinction_method none
_refine_ls_goodness_of_fit_ref 1.046
_refine_ls_hydrogen_treatment mixed
_refine_ls_matrix_type full
_refine_ls_number_parameters 268
_refine_ls_number_reflns 4368
_refine_ls_number_restraints 1
_refine_ls_restrained_S_all 1.046
_refine_ls_R_factor_all 0.0676
_refine_ls_R_factor_gt 0.0419
_refine_ls_shift/su_max 0.000
_refine_ls_shift/su_mean 0.000
_refine_ls_structure_factor_coef Fsqd
_refine_ls_weighting_details 'calc w=1/[\s^2^(Fo^2^)+(0.0420P)^2^+0.9229P] where P=(Fo^2^+2Fc^2^)/3'
_refine_ls_weighting_scheme calc
_refine_ls_wR_factor_gt 0.0962
_refine_ls_wR_factor_ref 0.1090
_reflns_number_gt 3104
_reflns_number_total 4368
_reflns_threshold_expression I>2\s(I)
_cod_data_source_file lh5304.cif
_cod_data_source_block I
_cod_original_sg_symbol_H-M 'P 21/n'
_cod_database_code 2231602
_cod_database_fobs_code 2231602

loop_
_symmetry_equiv_pos_as_xyz
'x, y, z'
'-x+1/2, y+1/2, -z+1/2'
'-x, -y, -z'
'x-1/2, -y-1/2, z-1/2'

loop_
_atom_site_type_symbol
_atom_site_label
_atom_site_fract_x
_atom_site_fract_y
_atom_site_fract_z
_atom_site_U_iso_or_equiv
_atom_site_adp_type
_atom_site_calc_flag
_atom_site_refinement_flags
_atom_site_occupancy
_atom_site_symmetry_multiplicity
V V1 0.26454(3) 0.08667(6) 0.99698(2) 0.03892(14) Uani d . 1 1
Cl Cl1 0.15025(8) 0.45711(15) 1.28761(4) 0.0857(3) Uani d . 1 1
N N1 0.10581(15) 0.1236(2) 0.95334(9) 0.0317(4) Uani d . 1 1
N N2 0.04044(15) 0.2021(3) 0.99338(9) 0.0338(5) Uani d . 1 1
O O1 0.26311(14) -0.0734(3) 0.92934(8) 0.0472(5) Uani d . 1 1
O O2 0.19838(13) 0.2083(2) 1.06222(8) 0.0417(4) Uani d . 1 1
O O3 0.37183(13) 0.0107(3) 1.05311(8) 0.0467(5) Uani d . 1 1
O O4 0.17893(14) -0.1470(3) 1.04327(9) 0.0469(5) Uani d D 1 1
O O5 0.31027(15) 0.2518(3) 0.96509(10) 0.0601(5) Uani d . 1 1
C C1 0.11838(18) 0.0029(3) 0.84704(11) 0.0328(5) Uani d . 1 1
C C2 0.21637(19) -0.0746(3) 0.86749(12) 0.0367(6) Uani d . 1 1
C C3 0.2684(2) -0.1682(4) 0.82235(13) 0.0438(6) Uani d . 1 1
H H3 0.3329 -0.2215 0.8365 0.053 Uiso calc R 1 1
C C4 0.2240(2) -0.1799(4) 0.75880(13) 0.0451(7) Uani d . 1 1
H H4A 0.2592 -0.2412 0.7299 0.054 Uiso calc R 1 1
C C5 0.1258(2) -0.1019(3) 0.73489(12) 0.0418(6) Uani d . 1 1
C C6 0.0817(2) -0.1125(4) 0.66811(13) 0.0547(8) Uani d . 1 1
H H6 0.1183 -0.1709 0.6392 0.066 Uiso calc R 1 1
C C7 -0.0130(3) -0.0392(5) 0.64528(15) 0.0657(9) Uani d . 1 1
H H7 -0.0405 -0.0465 0.6011 0.079 Uiso calc R 1 1
C C8 -0.0688(2) 0.0469(4) 0.68830(15) 0.0626(9) Uani d . 1 1
H H8 -0.1343 0.0951 0.6727 0.075 Uiso calc R 1 1
C C9 -0.0285(2) 0.0615(4) 0.75334(13) 0.0476(7) Uani d . 1 1
H H9 -0.0670 0.1207 0.7810 0.057 Uiso calc R 1 1
C C10 0.07055(19) -0.0116(3) 0.77942(11) 0.0360(6) Uani d . 1 1
C C11 0.06312(18) 0.0867(3) 0.89423(11) 0.0331(5) Uani d . 1 1
H H11 -0.0072 0.1158 0.8813 0.040 Uiso calc R 1 1
C C12 0.09845(18) 0.2435(3) 1.04907(11) 0.0332(5) Uani d . 1 1
C C13 0.05144(19) 0.3322(3) 1.10122(11) 0.0345(5) Uani d . 1 1
C C14 0.1116(2) 0.3473(3) 1.16256(12) 0.0403(6) Uani d . 1 1
H H14 0.1790 0.2999 1.1703 0.048 Uiso calc R 1 1
C C15 0.0718(2) 0.4319(4) 1.21188(13) 0.0485(7) Uani d . 1 1
C C16 -0.0294(2) 0.4999(4) 1.20174(14) 0.0525(7) Uani d . 1 1
H H16 -0.0565 0.5546 1.2357 0.063 Uiso calc R 1 1
C C17 -0.0890(2) 0.4853(4) 1.14100(14) 0.0506(7) Uani d . 1 1
H H17 -0.1569 0.5308 1.1339 0.061 Uiso calc R 1 1
C C18 -0.0496(2) 0.4041(3) 1.09024(13) 0.0424(6) Uani d . 1 1
H H18 -0.0902 0.3972 1.0490 0.051 Uiso calc R 1 1
C C19 0.4735(2) 0.0765(5) 1.07551(15) 0.0683(10) Uani d . 1 1
H H19A 0.4918 0.1617 1.0450 0.102 Uiso calc R 1 1
H H19B 0.5232 -0.0183 1.0793 0.102 Uiso calc R 1 1
H H19C 0.4746 0.1308 1.1175 0.102 Uiso calc R 1 1
C C20 0.2289(3) -0.3005(5) 1.0690(2) 0.0865(12) Uani d . 1 1
H H20A 0.2443 -0.3737 1.0340 0.130 Uiso calc R 1 1
H H20B 0.1835 -0.3626 1.0939 0.130 Uiso calc R 1 1
H H20C 0.2932 -0.2706 1.0970 0.130 Uiso calc R 1 1
H H4 0.1136(9) -0.162(5) 1.0318(16) 0.086(12) Uiso d D 1 1

loop_
_atom_site_aniso_label
_atom_site_aniso_U_11
_atom_site_aniso_U_22
_atom_site_aniso_U_33
_atom_site_aniso_U_12
_atom_site_aniso_U_13
_atom_site_aniso_U_23
V1 0.0281(2) 0.0508(3) 0.0397(2) 0.0009(2) 0.01096(17) 0.0007(2)
Cl1 0.0987(7) 0.1131(8) 0.0431(4) 0.0125(6) 0.0045(4) -0.0194(5)
N1 0.0312(10) 0.0324(11) 0.0345(10) 0.0022(9) 0.0144(8) 0.0005(8)
N2 0.0319(11) 0.0376(12) 0.0348(10) 0.0026(9) 0.0140(9) -0.0003(9)
O1 0.0402(10) 0.0614(12) 0.0407(10) 0.0165(9) 0.0080(8) -0.0048(9)
O2 0.0298(9) 0.0546(12) 0.0417(9) -0.0012(8) 0.0091(7) -0.0083(8)
O3 0.0282(9) 0.0654(13) 0.0460(10) -0.0008(9) 0.0045(8) -0.0069(9)
O4 0.0343(11) 0.0462(11) 0.0585(12) -0.0021(9) 0.0016(9) 0.0122(9)
O5 0.0502(12) 0.0660(14) 0.0703(13) -0.0063(11) 0.0291(10) 0.0096(11)
C1 0.0322(13) 0.0325(13) 0.0359(12) -0.0026(11) 0.0124(10) -0.0003(10)
C2 0.0361(13) 0.0364(14) 0.0400(13) -0.0006(11) 0.0131(11) -0.0003(11)
C3 0.0336(14) 0.0470(16) 0.0535(16) 0.0038(12) 0.0153(12) -0.0045(13)
C4 0.0449(16) 0.0456(17) 0.0495(16) -0.0048(13) 0.0225(13) -0.0116(13)
C5 0.0441(15) 0.0394(15) 0.0447(14) -0.0127(12) 0.0154(12) -0.0065(12)
C6 0.0572(19) 0.064(2) 0.0453(15) -0.0155(16) 0.0163(14) -0.0188(14)
C7 0.061(2) 0.087(3) 0.0462(17) -0.0128(19) -0.0015(15) -0.0195(17)
C8 0.0508(18) 0.079(2) 0.0538(18) 0.0010(16) -0.0059(15) -0.0124(16)
C9 0.0415(15) 0.0559(18) 0.0446(15) 0.0002(13) 0.0039(12) -0.0104(13)
C10 0.0365(14) 0.0342(14) 0.0390(13) -0.0078(11) 0.0113(11) -0.0027(11)
C11 0.0285(12) 0.0347(13) 0.0372(12) -0.0003(11) 0.0082(10) 0.0046(11)
C12 0.0323(13) 0.0315(13) 0.0382(12) -0.0042(11) 0.0129(10) 0.0017(10)
C13 0.0358(13) 0.0300(13) 0.0406(13) -0.0053(11) 0.0142(11) -0.0005(10)
C14 0.0394(14) 0.0429(15) 0.0408(14) -0.0016(12) 0.0134(11) -0.0005(11)
C15 0.0587(18) 0.0502(18) 0.0392(14) -0.0060(15) 0.0163(13) -0.0045(12)
C16 0.063(2) 0.0482(18) 0.0529(17) -0.0029(15) 0.0306(15) -0.0096(14)
C17 0.0446(16) 0.0410(16) 0.071(2) 0.0002(13) 0.0229(15) -0.0087(14)
C18 0.0435(15) 0.0377(15) 0.0474(15) -0.0021(12) 0.0111(12) -0.0042(12)
C19 0.0375(16) 0.108(3) 0.0586(19) -0.0146(17) 0.0047(14) -0.0152(19)
C20 0.070(2) 0.065(2) 0.111(3) -0.0051(19) -0.026(2) 0.032(2)

loop_
_atom_type_symbol
_atom_type_description
_atom_type_scat_dispersion_real
_atom_type_scat_dispersion_imag
_atom_type_scat_source
C C 0.0033 0.0016 'International Tables Vol C Tables 4.2.6.8 and 6.1.1.4'
H H 0.0000 0.0000 'International Tables Vol C Tables 4.2.6.8 and 6.1.1.4'
N N 0.0061 0.0033 'International Tables Vol C Tables 4.2.6.8 and 6.1.1.4'
O O 0.0106 0.0060 'International Tables Vol C Tables 4.2.6.8 and 6.1.1.4'
Cl Cl 0.1484 0.1585 'International Tables Vol C Tables 4.2.6.8 and 6.1.1.4'
V V 0.3005 0.5294 'International Tables Vol C Tables 4.2.6.8 and 6.1.1.4'

loop_
_geom_angle_atom_site_label_1
_geom_angle_atom_site_label_2
_geom_angle_atom_site_label_3
_geom_angle
_geom_angle_publ_flag
O5 V1 O3 103.46(10) n
O5 V1 O1 99.70(10) n
O3 V1 O1 101.38(8) n
O5 V1 O2 98.26(9) n
O3 V1 O2 94.70(8) n
O1 V1 O2 152.31(8) n
O5 V1 N1 96.54(9) n
O3 V1 N1 158.57(8) n
O1 V1 N1 82.51(8) n
O2 V1 N1 74.64(7) n
O5 V1 O4 174.17(9) n
O3 V1 O4 81.55(8) n
O1 V1 O4 82.03(8) n
O2 V1 O4 78.18(8) n
N1 V1 O4 78.11(7) n
C11 N1 N2 116.49(19) ?
C11 N1 V1 127.92(16) ?
N2 N1 V1 115.56(14) ?
C12 N2 N1 108.04(19) ?
C2 O1 V1 133.04(16) ?
C12 O2 V1 118.64(15) ?
C19 O3 V1 133.9(2) ?
C20 O4 V1 124.4(2) ?
C20 O4 H4 112(3) ?
V1 O4 H4 119(2) ?
C2 C1 C10 119.4(2) ?
C2 C1 C11 119.9(2) ?
C10 C1 C11 120.6(2) ?
O1 C2 C1 122.8(2) ?
O1 C2 C3 116.6(2) ?
C1 C2 C3 120.5(2) ?
C4 C3 C2 120.1(2) ?
C4 C3 H3 120.0 ?
C2 C3 H3 120.0 ?
C3 C4 C5 122.1(2) ?
C3 C4 H4A 118.9 ?
C5 C4 H4A 118.9 ?
C6 C5 C4 121.3(2) ?
C6 C5 C10 119.7(3) ?
C4 C5 C10 119.0(2) ?
C7 C6 C5 121.3(3) ?
C7 C6 H6 119.3 ?
C5 C6 H6 119.3 ?
C6 C7 C8 119.7(3) ?
C6 C7 H7 120.1 ?
C8 C7 H7 120.1 ?
C9 C8 C7 120.8(3) ?
C9 C8 H8 119.6 ?
C7 C8 H8 119.6 ?
C8 C9 C10 121.5(3) ?
C8 C9 H9 119.2 ?
C10 C9 H9 119.2 ?
C9 C10 C5 116.9(2) ?
C9 C10 C1 124.2(2) ?
C5 C10 C1 118.9(2) ?
N1 C11 C1 123.7(2) ?
N1 C11 H11 118.1 ?
C1 C11 H11 118.1 ?
O2 C12 N2 123.0(2) ?
O2 C12 C13 116.4(2) ?
N2 C12 C13 120.6(2) ?
C14 C13 C18 119.4(2) ?
C14 C13 C12 118.2(2) ?
C18 C13 C12 122.4(2) ?
C15 C14 C13 120.1(3) ?
C15 C14 H14 120.0 ?
C13 C14 H14 120.0 ?
C14 C15 C16 120.8(3) ?
C14 C15 Cl1 119.5(2) ?
C16 C15 Cl1 119.7(2) ?
C17 C16 C15 119.2(3) ?
C17 C16 H16 120.4 ?
C15 C16 H16 120.4 ?
C16 C17 C18 120.9(3) ?
C16 C17 H17 119.5 ?
C18 C17 H17 119.5 ?
C17 C18 C13 119.6(3) ?
C17 C18 H18 120.2 ?
C13 C18 H18 120.2 ?
O3 C19 H19A 109.5 ?
O3 C19 H19B 109.5 ?
H19A C19 H19B 109.5 ?
O3 C19 H19C 109.5 ?
H19A C19 H19C 109.5 ?
H19B C19 H19C 109.5 ?
O4 C20 H20A 109.5 ?
O4 C20 H20B 109.5 ?
H20A C20 H20B 109.5 ?
O4 C20 H20C 109.5 ?
H20A C20 H20C 109.5 ?
H20B C20 H20C 109.5 ?

loop_
_geom_bond_atom_site_label_1
_geom_bond_atom_site_label_2
_geom_bond_distance
_geom_bond_publ_flag
V1 O5 1.576(2) n
V1 O3 1.7587(18) n
V1 O1 1.8539(18) n
V1 O2 1.9398(17) n
V1 N1 2.120(2) n
V1 O4 2.371(2) n
Cl1 C15 1.738(3) ?
N1 C11 1.292(3) ?
N1 N2 1.403(3) ?
N2 C12 1.311(3) ?
O1 C2 1.327(3) ?
O2 C12 1.301(3) ?
O3 C19 1.410(3) ?
O4 C20 1.400(4) ?
O4 H4 0.845(10) ?
C1 C2 1.397(3) ?
C1 C10 1.443(3) ?
C1 C11 1.443(3) ?
C2 C3 1.423(3) ?
C3 C4 1.353(4) ?
C3 H3 0.9300 ?
C4 C5 1.415(4) ?
C4 H4A 0.9300 ?
C5 C6 1.413(4) ?
C5 C10 1.425(3) ?
C6 C7 1.357(4) ?
C6 H6 0.9300 ?
C7 C8 1.392(4) ?
C7 H7 0.9300 ?
C8 C9 1.370(4) ?
C8 H8 0.9300 ?
C9 C10 1.419(4) ?
C9 H9 0.9300 ?
C11 H11 0.9300 ?
C12 C13 1.480(3) ?
C13 C14 1.385(3) ?
C13 C18 1.397(4) ?
C14 C15 1.371(4) ?
C14 H14 0.9300 ?
C15 C16 1.387(4) ?
C16 C17 1.372(4) ?
C16 H16 0.9300 ?
C17 C18 1.382(4) ?
C17 H17 0.9300 ?
C18 H18 0.9300 ?
C19 H19A 0.9600 ?
C19 H19B 0.9600 ?
C19 H19C 0.9600 ?
C20 H20A 0.9600 ?
C20 H20B 0.9600 ?
C20 H20C 0.9600 ?

loop_
_geom_hbond_atom_site_label_D
_geom_hbond_atom_site_label_H
_geom_hbond_atom_site_label_A
_geom_hbond_site_symmetry_A
_geom_hbond_distance_DH
_geom_hbond_distance_HA
_geom_hbond_distance_DA
_geom_hbond_angle_DHA
O4 H4 N2 3_557 0.845(10) 1.994(11) 2.839(3) 178(4)
